data_7132059
loop_
_publ_author_name
'Zhao, Shunan'
'Song , Jianfeng'
'Wong, Keith Man-Chung'

_publ_section_title
;
 Multifunctional Bisalkynylplatinum(II) Bipyridine Complexes with
 Rodamine-Like Ligands Featuring Near-Infrared Phosphorescence and Delayed
 Fluorescence
;
_journal_name_full 'Chemical Communications'
_journal_paper_doi 10.1039/D3CC03775D
_journal_year 2023
_chemical_formula_moiety '2(C64 H46 F6 N4 O6 Pt), C2 H3 N'
_chemical_formula_sum 'C130 H95 F12 N9 O12 Pt2'
_chemical_formula_weight 2593.32
_space_group_crystal_system triclinic
_space_group_IT_number 2
_space_group_name_Hall '-P 1'
_space_group_name_H-M_alt 'P -1'
_atom_sites_solution_hydrogens geom
_atom_sites_solution_primary dual
_audit_creation_date 2022-05-11
_audit_creation_method
;
Olex2 1.2
(compiled 2018.05.29 svn.r3508 for OlexSys, GUI svn.r5506)
;
_audit_update_record
;
2023-05-26 deposited with the CCDC.	2023-08-25 downloaded from the CCDC.
;
_cell_angle_alpha 97.148(2)
_cell_angle_beta 101.302(2)
_cell_angle_gamma 103.266(3)
_cell_formula_units_Z 1
_cell_length_a 10.8438(5)
_cell_length_b 15.9016(8)
_cell_length_c 17.1632(8)
_cell_measurement_reflns_used 9932
_cell_measurement_temperature 100(2)
_cell_measurement_theta_max 65.24
_cell_measurement_theta_min 3.58
_cell_volume 2779.8(2)
_computing_cell_refinement 'SAINT V8.38A (?, 2016)'
_computing_data_reduction 'SAINT V8.38A (?, 2016)'
_computing_molecular_graphics 'Olex2 (Dolomanov et al., 2009)'
_computing_publication_material 'Olex2 (Dolomanov et al., 2009)'
_computing_structure_refinement 'XL (Sheldrick, 2008)'
_computing_structure_solution 'ShelXT (Sheldrick, 2015)'
_diffrn_ambient_temperature 99.99
_diffrn_detector 'Bruker PHOTON 100 area detector'
_diffrn_detector_area_resol_mean 7.9
_diffrn_detector_type 'CMOS area detector'
_diffrn_measured_fraction_theta_full 0.985
_diffrn_measured_fraction_theta_max 0.985
_diffrn_measurement_device 'three-circle diffractometer'
_diffrn_measurement_device_type 'Bruker CMOS area detector'
_diffrn_measurement_method '\w and \f scans'
_diffrn_radiation_monochromator 'mirror optics'
_diffrn_radiation_probe x-ray
_diffrn_radiation_type CuK\a
_diffrn_radiation_wavelength 1.54178
_diffrn_reflns_av_R_equivalents 0.0497
_diffrn_reflns_av_unetI/netI 0.0510
_diffrn_reflns_Laue_measured_fraction_full 0.985
_diffrn_reflns_Laue_measured_fraction_max 0.985
_diffrn_reflns_limit_h_max 12
_diffrn_reflns_limit_h_min -12
_diffrn_reflns_limit_k_max 15
_diffrn_reflns_limit_k_min -18
_diffrn_reflns_limit_l_max 20
_diffrn_reflns_limit_l_min -20
_diffrn_reflns_number 28266
_diffrn_reflns_point_group_measured_fraction_full 0.985
_diffrn_reflns_point_group_measured_fraction_max 0.985
_diffrn_reflns_theta_full 65.299
_diffrn_reflns_theta_max 65.299
_diffrn_reflns_theta_min 2.668
_diffrn_source 'microfocus sealed X-ray tube'
_diffrn_source_type 'Incoatec I\ms'
_diffrn_standards_number 0
_exptl_absorpt_coefficient_mu 5.386
_exptl_absorpt_correction_T_max 0.7526
_exptl_absorpt_correction_T_min 0.3881
_exptl_absorpt_correction_type multi-scan
_exptl_absorpt_process_details
'SADABS-2016/2 (Bruker,2016/2) was used for absorption correction. wR2(int) was 0.1273 before and 0.0696 after correction. The Ratio of minimum to maximum transmission is 0.5157. The \l/2 correction factor is Not present.'
_exptl_crystal_colour 'dark yellow'
_exptl_crystal_colour_modifier dark
_exptl_crystal_colour_primary yellow
_exptl_crystal_density_diffrn 1.549
_exptl_crystal_description block
_exptl_crystal_F_000 1298
_exptl_crystal_size_max 0.21
_exptl_crystal_size_mid 0.19
_exptl_crystal_size_min 0.17
_refine_diff_density_max 3.717
_refine_diff_density_min -1.038
_refine_diff_density_rms 0.169
_refine_ls_extinction_method none
_refine_ls_goodness_of_fit_ref 1.133
_refine_ls_hydrogen_treatment constr
_refine_ls_matrix_type full
_refine_ls_number_parameters 951
_refine_ls_number_reflns 9381
_refine_ls_number_restraints 294
_refine_ls_restrained_S_all 1.144
_refine_ls_R_factor_all 0.0660
_refine_ls_R_factor_gt 0.0584
_refine_ls_shift/su_max 0.001
_refine_ls_shift/su_mean 0.000
_refine_ls_structure_factor_coef Fsqd
_refine_ls_weighting_details 'w=1/[\s^2^(Fo^2^)+(0.0845P)^2^+10.1881P] where P=(Fo^2^+2Fc^2^)/3'
_refine_ls_weighting_scheme calc
_refine_ls_wR_factor_gt 0.1539
_refine_ls_wR_factor_ref 0.1640
_reflns_Friedel_coverage 0.000
_reflns_number_gt 8409
_reflns_number_total 9381
_reflns_threshold_expression 'I > 2\s(I)'
_cod_data_source_file d3cc03775d2.cif
_cod_data_source_block (CF3-bpy)-Pt-(Rho4)2
_cod_database_code 7132059
_shelx_shelxl_version_number 2018/3
_shelx_space_group_comment
;
The symmetry employed for this shelxl refinement is uniquely defined
by the following loop, which should always be used as a source of
symmetry information in preference to the above space-group names.
They are only intended as comments.
;
_shelx_estimated_absorpt_t_max 0.461
_shelx_estimated_absorpt_t_min 0.398
_olex2_refinement_description
;
1. Fixed Uiso
 At 1.2 times of:
  All C(H) groups, All C(H,H) groups, All C(H,H,H,H) groups
 At 1.5 times of:
  All C(H,H,H) groups
2. Uiso/Uaniso restraints and constraints
Uanis(F2) \\sim Ueq, Uanis(F3) \\sim Ueq, Uanis(C33) \\sim Ueq, Uanis(C34)
\\sim Ueq, Uanis(C35) \\sim Ueq, Uanis(C36) \\sim Ueq, Uanis(O5) \\sim Ueq,
Uanis(C64) \\sim Ueq, Uanis(C47) \\sim Ueq, Uanis(C63) \\sim Ueq, Uanis(C62)
\\sim Ueq, Uanis(C61) \\sim Ueq, Uanis(C60) \\sim Ueq, Uanis(C59) \\sim Ueq,
Uanis(C58) \\sim Ueq, Uanis(O6) \\sim Ueq, Uanis(F1) \\sim Ueq, Uanis(C32)
\\sim Ueq, Uanis(C37) \\sim Ueq, Uanis(C38) \\sim Ueq, Uanis(O3) \\sim Ueq,
Uanis(O2) \\sim Ueq: with sigma of 0.01 and sigma for terminal atoms of 0.02
Uanis(F2A) \\sim Ueq, Uanis(C28A) \\sim Ueq, Uanis(O3A) \\sim Ueq, Uanis(O2A)
\\sim Ueq, Uanis(C22A) \\sim Ueq, Uanis(C27A) \\sim Ueq, Uanis(C26A) \\sim Ueq,
Uanis(C25A) \\sim Ueq, Uanis(C24A) \\sim Ueq, Uanis(C23A) \\sim Ueq, Uanis(O5A)
\\sim Ueq, Uanis(C47A) \\sim Ueq, Uanis(C52A) \\sim Ueq, Uanis(C53A) \\sim Ueq,
Uanis(C48A) \\sim Ueq, Uanis(C49A) \\sim Ueq, Uanis(C50A) \\sim Ueq,
Uanis(C51A) \\sim Ueq, Uanis(C54A) \\sim Ueq, Uanis(O6A) \\sim Ueq, Uanis(F3A)
\\sim Ueq, Uanis(F1A) \\sim Ueq: with sigma of 0.01 and sigma for terminal
atoms of 0.02
Uanis(C21A) \\sim Ueq, Uanis(C21) \\sim Ueq: with sigma of 0.01 and sigma for
terminal atoms of 0.02
Uanis(N5) \\sim Ueq: with sigma of 0.01 and sigma for terminal atoms of 0.02
Uanis(C29A) \\sim Ueq: with sigma of 0.01 and sigma for terminal atoms of 0.02
Uanis(C29A) \\sim Ueq, Uanis(C29) \\sim Ueq: with sigma of 0.005 and sigma for
terminal atoms of 0.01
3. Others
 Sof(H28C)=Sof(H28D)=Sof(C29A)=Sof(H29D)=Sof(H29E)=Sof(H29F)=1-FVAR(1)
 Sof(H28A)=Sof(H28B)=Sof(C29)=Sof(H29A)=Sof(H29B)=Sof(H29C)=FVAR(1)
 Fixed Sof: F1(0.33333) F2(0.66667) F3(0.66667) O2(0.5) O3(0.5) O5(0.66667)
 O6(0.66667) C21(0.5) C33(0.5) H33(0.5) C34(0.5) H34(0.5) C35(0.5) H35(0.5)
 C36(0.5) H36(0.5) C37(0.5) C32(0.5) C38(0.5) C47(0.66667) C54(0.5) H54A(0.5)
 H54B(0.5) C55(0.5) H55A(0.5) H55B(0.5) H55C(0.5) C63(0.66667) C62(0.66667)
 H62(0.66667) C61(0.66667) H61(0.66667) C60(0.66667) H60(0.66667) C59(0.66667)
 H59(0.66667) C58(0.66667) C64(0.66667) F1A(0.33333) F2A(0.66667) F3A(0.33333)
 O2A(0.5) O3A(0.5) O5A(0.33333) O6A(0.33333) C0AA(0.5) H0AA(0.5) H0AB(0.5)
 C21A(0.5) C22A(0.5) C27A(0.5) C26A(0.5) H26A(0.5) C25A(0.5) H25A(0.5)
 C24A(0.5) H24A(0.5) C23A(0.5) H23A(0.5) C28A(0.5) C47A(0.33333) C52A(0.33333)
 H52A(0.33333) C53A(0.33333) C48A(0.33333) C49A(0.33333) H49A(0.33333)
 C50A(0.33333) H50A(0.33333) C51A(0.33333) H51A(0.33333) C54A(0.33333)
 C55A(0.5) H55D(0.5) H55E(0.5) H55F(0.5) N5(0.5) C65(0.5) C66(0.5) H66A(0.5)
 H66B(0.5) H66C(0.5)
4.a Secondary CH2 refined with riding coordinates:
 C28(H28A,H28B), C28(H28C,H28D), C30(H30A,H30B), C56(H56A,H56B), C54(H54A,
 H54B), C0AA(H0AA,H0AB)
4.b Aromatic/amide H refined with riding coordinates:
 C1(H1), C2(H2), C4(H4), C7(H7), C9(H9), C10(H10), C16(H16), C17(H17),
 C20(H20), C24(H24), C26(H26), C27(H27), C42(H42), C43(H43), C46(H46), C50(H50),
  C52(H52), C53(H53), C33(H33), C34(H34), C35(H35), C36(H36), C62(H62),
 C61(H61), C60(H60), C59(H59), C26A(H26A), C25A(H25A), C24A(H24A), C23A(H23A),
 C52A(H52A), C49A(H49A), C50A(H50A), C51A(H51A)
4.c Fitted hexagon refined as free rotating group:
 C33(C34,C35,C36,C37,C32), C63(C62,C61,C60,C59,C58), C22A(C27A,C26A,C25A,C24A,
 C23A), C52A(C53A,C48A,C49A,C50A,C51A)
4.d Idealised Me refined as rotating group:
 C31(H31A,H31B,H31C), C57(H57A,H57B,H57C), C29(H29A,H29B,H29C), C55(H55A,H55B,
 H55C), C29A(H29D,H29E,H29F), C55A(H55D,H55E,H55F), C66(H66A,H66B,H66C)
;
_olex2_submission_special_instructions 'No special instructions were received'

loop_
_space_group_symop_operation_xyz
'x, y, z'
'-x, -y, -z'

loop_
_atom_site_label
_atom_site_type_symbol
_atom_site_fract_x
_atom_site_fract_y
_atom_site_fract_z
_atom_site_U_iso_or_equiv
_atom_site_adp_type
_atom_site_occupancy
_atom_site_site_symmetry_order
_atom_site_calc_flag
_atom_site_refinement_flags_posn
_atom_site_refinement_flags_adp
_atom_site_refinement_flags_occupancy
_atom_site_disorder_assembly
_atom_site_disorder_group
Pt1 Pt 0.04196(3) 0.67142(2) 0.03440(2) 0.04382(13) Uani 1 1 d . . . . .
F4 F -0.4556(6) 0.8036(4) -0.1991(4) 0.0844(16) Uani 1 1 d . . . . .
F5 F -0.3008(6) 0.9212(4) -0.1614(4) 0.0914(19) Uani 1 1 d . . . . .
F6 F -0.4370(6) 0.8882(4) -0.0890(4) 0.0821(16) Uani 1 1 d . . . . .
O1 O 0.5598(5) 0.3300(4) 0.0511(3) 0.0523(12) Uani 1 1 d . . . . .
O4 O 0.3224(8) 1.0460(4) 0.4851(3) 0.082(2) Uani 1 1 d . . . . .
N1 N -0.0147(5) 0.6062(4) -0.0829(3) 0.0390(12) Uani 1 1 d . . . . .
N2 N -0.1026(6) 0.7291(4) -0.0128(3) 0.0417(12) Uani 1 1 d . . . . .
N3 N 0.8856(8) 0.1883(5) 0.1464(5) 0.071(2) Uani 1 1 d . . . . .
N4 N 0.5332(10) 1.1524(5) 0.7605(5) 0.086(3) Uani 1 1 d . . . . .
C1 C 0.0259(7) 0.5383(5) -0.1126(4) 0.0452(15) Uani 1 1 d . . . . .
H1 H 0.089853 0.519308 -0.078089 0.054 Uiso 1 1 calc R . . . .
C2 C -0.0212(7) 0.4951(5) -0.1908(4) 0.0467(16) Uani 1 1 d . . . . .
H2 H 0.007492 0.445846 -0.209642 0.056 Uiso 1 1 calc R . . . .
C3 C -0.1110(7) 0.5244(5) -0.2418(4) 0.0497(17) Uani 1 1 d . . . . .
C4 C -0.1540(7) 0.5936(5) -0.2128(4) 0.0470(16) Uani 1 1 d . . . . .
H4 H -0.216607 0.613583 -0.247301 0.056 Uiso 1 1 calc R . . . .
C5 C -0.1060(6) 0.6344(5) -0.1329(4) 0.0432(15) Uani 1 1 d . . . . .
C6 C -0.1507(7) 0.7045(4) -0.0932(4) 0.0411(14) Uani 1 1 d . . . . .
C7 C -0.2408(7) 0.7430(5) -0.1342(5) 0.0463(16) Uani 1 1 d . . . . .
H7 H -0.274826 0.725600 -0.190798 0.056 Uiso 1 1 calc R . . . .
C8 C -0.2801(7) 0.8078(5) -0.0901(5) 0.0495(17) Uani 1 1 d . . . . .
C9 C -0.2336(8) 0.8296(5) -0.0085(5) 0.0525(18) Uani 1 1 d . . . . .
H9 H -0.262914 0.871608 0.022263 0.063 Uiso 1 1 calc R . . . .
C10 C -0.1436(8) 0.7900(5) 0.0287(5) 0.0500(17) Uani 1 1 d . . . . .
H10 H -0.109711 0.806263 0.085394 0.060 Uiso 1 1 calc R . . . .
C11 C -0.1620(11) 0.4795(7) -0.3278(6) 0.075(3) Uani 1 1 d . . . . .
C12 C -0.3688(9) 0.8541(6) -0.1352(6) 0.061(2) Uani 1 1 d . . . . .
C13 C 0.1791(7) 0.6114(5) 0.0648(4) 0.0458(16) Uani 1 1 d . . . . .
C14 C 0.2552(7) 0.5665(4) 0.0722(4) 0.0414(15) Uani 1 1 d . . . . .
C15 C 0.3342(7) 0.5083(4) 0.0703(4) 0.0400(14) Uani 1 1 d . . . . .
C16 C 0.3219(7) 0.4491(5) -0.0015(4) 0.0434(15) Uani 1 1 d . . . . .
H16 H 0.258963 0.449835 -0.048323 0.052 Uiso 1 1 calc R . . . .
C17 C 0.3971(7) 0.3909(4) -0.0061(4) 0.0421(15) Uani 1 1 d . . . . .
H17 H 0.385602 0.351799 -0.055070 0.051 Uiso 1 1 calc R . . . .
C18 C 0.4897(7) 0.3896(4) 0.0615(4) 0.0428(15) Uani 1 1 d . . . . .
C19 C 0.5076(8) 0.4462(5) 0.1342(4) 0.0496(17) Uani 1 1 d . . . . .
C20 C 0.4304(7) 0.5043(5) 0.1360(4) 0.0458(16) Uani 1 1 d . . . . .
H20 H 0.443660 0.543941 0.184940 0.055 Uiso 1 1 calc R . . . .
C22 C 0.6787(9) 0.3774(6) 0.1913(5) 0.0565(19) Uani 1 1 d . . . . .
C23 C 0.6539(8) 0.3248(5) 0.1161(4) 0.0508(17) Uani 1 1 d . . . . .
C24 C 0.7200(7) 0.2621(5) 0.1000(5) 0.0505(17) Uani 1 1 d . . . . .
H24 H 0.701039 0.228591 0.047305 0.061 Uiso 1 1 calc R . . . .
C25 C 0.8151(8) 0.2483(5) 0.1620(5) 0.0547(18) Uani 1 1 d . . . . .
C26 C 0.8399(8) 0.2996(6) 0.2386(5) 0.0573(19) Uani 1 1 d . . . . .
H26 H 0.902281 0.290759 0.281895 0.069 Uiso 1 1 calc R . . . .
C27 C 0.7749(8) 0.3624(6) 0.2513(5) 0.0576(19) Uani 1 1 d . . . . .
H27 H 0.796135 0.397554 0.303494 0.069 Uiso 1 1 calc R . . . .
C28 C 0.8509(12) 0.1328(7) 0.0685(7) 0.082(3) Uani 1 1 d . . . . .
H28A H 0.833267 0.168301 0.026213 0.098 Uiso 0.75(2) 1 calc R . P A 1
H28B H 0.925412 0.109333 0.060496 0.098 Uiso 0.75(2) 1 calc R . P A 1
H28C H 0.757056 0.103006 0.058600 0.098 Uiso 0.25(2) 1 calc R . P A 2
H28D H 0.859468 0.172259 0.028497 0.098 Uiso 0.25(2) 1 calc R . P A 2
C30 C 0.9750(12) 0.1660(8) 0.2128(7) 0.087(3) Uani 1 1 d . . . . .
H30A H 1.028794 0.221006 0.248969 0.105 Uiso 1 1 calc R . . . .
H30B H 1.034443 0.136875 0.189635 0.105 Uiso 1 1 calc R . . . .
C31 C 0.9077(17) 0.1072(11) 0.2621(10) 0.120(5) Uani 1 1 d . . . . .
H31A H 0.874330 0.047331 0.231130 0.179 Uiso 1 1 calc GR . . . .
H31B H 0.835118 0.128613 0.275312 0.179 Uiso 1 1 calc GR . . . .
H31C H 0.969631 0.107243 0.312058 0.179 Uiso 1 1 calc GR . . . .
C39 C 0.0868(7) 0.7400(5) 0.1425(4) 0.0461(16) Uani 1 1 d . . . . .
C40 C 0.1163(8) 0.7877(5) 0.2081(5) 0.0556(19) Uani 1 1 d . . . . .
C41 C 0.1621(8) 0.8517(5) 0.2815(5) 0.0528(18) Uani 1 1 d . . . . .
C42 C 0.1937(10) 0.9421(6) 0.2771(5) 0.069(2) Uani 1 1 d . . . . .
H42 H 0.177841 0.959754 0.226011 0.083 Uiso 1 1 calc R . . . .
C43 C 0.2468(10) 1.0045(6) 0.3454(5) 0.065(2) Uani 1 1 d . . . . .
H43 H 0.268980 1.064935 0.341577 0.078 Uiso 1 1 calc R . . . .
C44 C 0.2680(10) 0.9788(5) 0.4198(5) 0.064(2) Uani 1 1 d . . . . .
C45 C 0.2353(10) 0.8926(6) 0.4279(5) 0.065(2) Uani 1 1 d . . . . .
C46 C 0.1834(9) 0.8283(5) 0.3563(5) 0.059(2) Uani 1 1 d . . . . .
H46 H 0.163063 0.767836 0.360420 0.071 Uiso 1 1 calc R . . . .
C48 C 0.3327(9) 0.9395(5) 0.5741(5) 0.060(2) Uani 1 1 d . . . . .
C49 C 0.3593(10) 1.0246(6) 0.5598(5) 0.066(2) Uani 1 1 d . . . . .
C50 C 0.4263(10) 1.0950(6) 0.6218(5) 0.070(3) Uani 1 1 d . . . . .
H50 H 0.443256 1.152803 0.609991 0.084 Uiso 1 1 calc R . . . .
C51 C 0.4689(9) 1.0832(6) 0.6998(5) 0.062(2) Uani 1 1 d . . . . .
C52 C 0.4438(8) 0.9973(6) 0.7136(5) 0.0575(19) Uani 1 1 d . . . . .
H52 H 0.471857 0.986291 0.766446 0.069 Uiso 1 1 calc R . . . .
C53 C 0.3788(9) 0.9281(6) 0.6519(5) 0.059(2) Uani 1 1 d . . . . .
H53 H 0.365124 0.870113 0.663207 0.071 Uiso 1 1 calc R . . . .
C56 C 0.5804(10) 1.1405(8) 0.8417(5) 0.078(3) Uani 1 1 d . . . . .
H56A H 0.652704 1.192305 0.869479 0.093 Uiso 1 1 calc R . . . .
H56B H 0.616200 1.088570 0.839419 0.093 Uiso 1 1 calc R . . . .
C57 C 0.4798(11) 1.1284(8) 0.8907(6) 0.083(3) Uani 1 1 d . . . . .
H57A H 0.412285 1.073723 0.867037 0.124 Uiso 1 1 calc GR . . . .
H57B H 0.440206 1.177990 0.891031 0.124 Uiso 1 1 calc GR . . . .
H57C H 0.520921 1.125619 0.946167 0.124 Uiso 1 1 calc GR . . . .
F1 F -0.066(3) 0.457(2) -0.3575(14) 0.103(8) Uani 0.3333 1 d . U P B 1
F2 F -0.1837(12) 0.5317(7) -0.3764(4) 0.075(2) Uani 0.6667 1 d . U P B 1
F3 F -0.2905(11) 0.4263(8) -0.3331(6) 0.104(3) Uani 0.6667 1 d . U P B 1
O2 O 0.4994(11) 0.3929(8) 0.2629(6) 0.056(3) Uani 0.5 1 d . U P C 1
O3 O 0.4674(18) 0.4314(14) 0.3855(9) 0.095(5) Uani 0.5 1 d . U P C 1
O5 O 0.0911(10) 0.8609(7) 0.5256(6) 0.074(3) Uani 0.6667 1 d . U P D 1
O6 O -0.0684(15) 0.7611(12) 0.5540(10) 0.135(6) Uani 0.6667 1 d . U P D 1
C21 C 0.5837(19) 0.4293(14) 0.2123(11) 0.052(5) Uani 0.5 1 d . U P C 1
C29 C 0.7432(18) 0.0639(10) 0.0600(11) 0.094(5) Uani 0.75(2) 1 d . U P A 1
H29A H 0.758686 0.030013 0.103166 0.141 Uiso 0.75(2) 1 calc GR . P A 1
H29B H 0.726835 0.025968 0.007492 0.141 Uiso 0.75(2) 1 calc GR . P A 1
H29C H 0.667368 0.086710 0.063212 0.141 Uiso 0.75(2) 1 calc GR . P A 1
C33 C 0.760(2) 0.5930(13) 0.2446(9) 0.076(12) Uani 0.5 1 d . U P C 1
H33 H 0.781556 0.588582 0.193570 0.091 Uiso 0.5 1 calc R . P C 1
C34 C 0.8203(19) 0.6673(11) 0.3033(12) 0.125(16) Uani 0.5 1 d G U P C 1
H34 H 0.883579 0.713730 0.292404 0.150 Uiso 0.5 1 calc R . P C 1
C35 C 0.7884(16) 0.6738(9) 0.3780(10) 0.106(8) Uani 0.5 1 d G U P C 1
H35 H 0.829772 0.724622 0.418155 0.127 Uiso 0.5 1 calc R . P C 1
C36 C 0.6958(15) 0.6059(10) 0.3940(6) 0.066(7) Uani 0.5 1 d G U P C 1
H36 H 0.673942 0.610367 0.445071 0.080 Uiso 0.5 1 calc R . P C 1
C37 C 0.6352(13) 0.5316(8) 0.3353(7) 0.072(5) Uani 0.5 1 d G U P C 1
C32 C 0.6671(14) 0.5251(9) 0.2606(7) 0.058(4) Uani 0.5 1 d G U P C 1
C38 C 0.5345(16) 0.4533(14) 0.3322(9) 0.049(5) Uani 0.5 1 d . U P C 1
C47 C 0.2302(14) 0.8700(8) 0.5103(7) 0.052(3) Uani 0.6667 1 d . U P D 1
C54 C 0.499(3) 1.2501(19) 0.7479(16) 0.073(7) Uani 0.5 1 d . . P E 1
H54A H 0.413360 1.239921 0.710456 0.088 Uiso 0.5 1 calc R . P E 1
H54B H 0.497723 1.283177 0.800286 0.088 Uiso 0.5 1 calc R . P E 1
C55 C 0.601(2) 1.2995(14) 0.7147(12) 0.078(5) Uani 0.5 1 d . . P E 1
H55A H 0.602007 1.266123 0.662951 0.116 Uiso 0.5 1 calc GR . P E 1
H55B H 0.685722 1.309566 0.752419 0.116 Uiso 0.5 1 calc GR . P E 1
H55C H 0.583983 1.356023 0.706548 0.116 Uiso 0.5 1 calc GR . P E 1
C63 C 0.1366(10) 0.7306(7) 0.5312(6) 0.071(4) Uani 0.6667 1 d . U P D 1
C62 C 0.1275(11) 0.6437(7) 0.5393(7) 0.090(5) Uani 0.6667 1 d G U P D 1
H62 H 0.050138 0.608711 0.548887 0.108 Uiso 0.6667 1 calc R . P D 1
C61 C 0.2315(14) 0.6079(5) 0.5334(8) 0.089(5) Uani 0.6667 1 d G U P D 1
H61 H 0.225287 0.548449 0.538996 0.107 Uiso 0.6667 1 calc R . P D 1
C60 C 0.3447(12) 0.6591(8) 0.5194(7) 0.088(5) Uani 0.6667 1 d G U P D 1
H60 H 0.415831 0.634588 0.515431 0.106 Uiso 0.6667 1 calc R . P D 1
C59 C 0.3539(10) 0.7460(7) 0.5113(7) 0.077(5) Uani 0.6667 1 d G U P D 1
H59 H 0.431226 0.780989 0.501756 0.093 Uiso 0.6667 1 calc R . P D 1
C58 C 0.2498(12) 0.7818(5) 0.5172(6) 0.059(4) Uani 0.6667 1 d G U P D 1
C64 C 0.040(2) 0.7822(14) 0.5395(13) 0.086(5) Uani 0.6667 1 d . U P D 1
F1A F -0.079(3) 0.5270(15) -0.3746(10) 0.093(6) Uani 0.3333 1 d . U P B 2
F2A F -0.1240(11) 0.4086(7) -0.3459(5) 0.073(3) Uani 0.6667 1 d . U P B 2
F3A F -0.2706(18) 0.4797(15) -0.3647(11) 0.074(4) Uani 0.3333 1 d . U P B 2
O2A O 0.7428(11) 0.5401(8) 0.1948(8) 0.063(3) Uani 0.5 1 d . U P C 2
O3A O 0.8541(19) 0.6672(11) 0.2739(13) 0.099(5) Uani 0.5 1 d . U P C 2
O5A O 0.4243(18) 0.8209(12) 0.4989(11) 0.065(4) Uani 0.3333 1 d . U P D 2
O6A O 0.479(3) 0.6988(18) 0.5145(18) 0.111(8) Uani 0.3333 1 d . U P D 2
C0AA C 0.576(2) 1.2362(10) 0.7453(9) 0.047(4) Uani 0.5 1 d . . P E 2
H0AA H 0.605657 1.234472 0.694084 0.056 Uiso 0.5 1 calc R . P E 2
H0AB H 0.649156 1.272108 0.789734 0.056 Uiso 0.5 1 calc R . P E 2
C21A C 0.632(2) 0.4569(12) 0.2021(10) 0.048(4) Uani 0.5 1 d . U P C 2
C22A C 0.6192(13) 0.4850(9) 0.2816(6) 0.047(3) Uani 0.5 1 d . U P C 2
C27A C 0.7034(14) 0.5666(9) 0.3172(9) 0.073(5) Uani 0.5 1 d G U P C 2
C26A C 0.7005(19) 0.6056(10) 0.3937(10) 0.16(3) Uani 0.5 1 d G U P C 2
H26A H 0.758004 0.661384 0.417979 0.191 Uiso 0.5 1 calc R . P C 2
C25A C 0.613(2) 0.5629(13) 0.4346(8) 0.099(7) Uani 0.5 1 d G U P C 2
H25A H 0.611296 0.589499 0.486886 0.119 Uiso 0.5 1 calc R . P C 2
C24A C 0.5291(17) 0.4812(12) 0.3990(10) 0.078(6) Uani 0.5 1 d G U P C 2
H24A H 0.469557 0.452058 0.426992 0.094 Uiso 0.5 1 calc R . P C 2
C23A C 0.5321(15) 0.4423(9) 0.3225(10) 0.14(2) Uani 0.5 1 d G U P C 2
H23A H 0.474524 0.386501 0.298189 0.168 Uiso 0.5 1 calc R . P C 2
C28A C 0.769(3) 0.593(2) 0.262(3) 0.085(11) Uani 0.5 1 d . U P C 2
C29A C 0.914(3) 0.067(2) 0.049(2) 0.061(10) Uani 0.25(2) 1 d . U P A 2
H29D H 1.005094 0.094503 0.049389 0.091 Uiso 0.25(2) 1 calc GR . P A 2
H29E H 0.869747 0.033181 -0.005283 0.091 Uiso 0.25(2) 1 calc GR . P A 2
H29F H 0.911320 0.027472 0.088271 0.091 Uiso 0.25(2) 1 calc GR . P A 2
C47A C 0.304(3) 0.8601(15) 0.5051(13) 0.047(5) Uani 0.3333 1 d . U P D 2
C52A C 0.1978(17) 0.6312(9) 0.5338(11) 0.046(5) Uani 0.3333 1 d . U P D 2
H52A H 0.236953 0.583569 0.534604 0.055 Uiso 0.3333 1 calc R . P D 2
C53A C 0.2662(13) 0.7117(11) 0.5212(10) 0.050(5) Uani 0.3333 1 d G U P D 2
C48A C 0.2090(18) 0.7814(9) 0.5200(13) 0.059(9) Uani 0.3333 1 d G U P D 2
C49A C 0.0833(19) 0.7707(11) 0.5314(14) 0.053(7) Uani 0.3333 1 d G U P D 2
H49A H 0.044148 0.818340 0.530629 0.064 Uiso 0.3333 1 calc R . P D 2
C50A C 0.0149(14) 0.6902(13) 0.5441(13) 0.083(8) Uani 0.3333 1 d G U P D 2
H50A H -0.071041 0.682846 0.551918 0.099 Uiso 0.3333 1 calc R . P D 2
C51A C 0.0721(17) 0.6205(10) 0.5453(13) 0.071(8) Uani 0.3333 1 d G U P D 2
H51A H 0.025359 0.565460 0.553906 0.085 Uiso 0.3333 1 calc R . P D 2
C54A C 0.407(4) 0.743(3) 0.513(2) 0.073(9) Uani 0.3333 1 d . U P D 2
C55A C 0.456(2) 1.2729(17) 0.7393(19) 0.064(7) Uani 0.5 1 d . . P E 2
H55D H 0.381653 1.231761 0.700450 0.096 Uiso 0.5 1 calc GR . P E 2
H55E H 0.474141 1.329649 0.721303 0.096 Uiso 0.5 1 calc GR . P E 2
H55F H 0.435253 1.280673 0.792404 0.096 Uiso 0.5 1 calc GR . P E 2
N5 N 0.831(2) 0.8837(17) 0.2034(15) 0.107(7) Uani 0.5 1 d . U P . .
C65 C 0.8560(19) 0.8912(16) 0.2698(17) 0.082(6) Uani 0.5 1 d . . P . .
C66 C 0.893(2) 0.909(3) 0.3552(18) 0.124(12) Uani 0.5 1 d . . P . .
H66A H 0.914234 0.972435 0.374345 0.186 Uiso 0.5 1 calc GR . P . .
H66B H 0.969142 0.887194 0.373614 0.186 Uiso 0.5 1 calc GR . P . .
H66C H 0.820566 0.879531 0.376904 0.186 Uiso 0.5 1 calc GR . P . .

loop_
_atom_site_aniso_label
_atom_site_aniso_U_11
_atom_site_aniso_U_22
_atom_site_aniso_U_33
_atom_site_aniso_U_23
_atom_site_aniso_U_13
_atom_site_aniso_U_12
Pt1 0.0547(2) 0.03996(19) 0.03059(18) 0.00129(12) 0.00572(12) 0.00631(13)
F4 0.085(4) 0.087(4) 0.080(4) 0.018(3) -0.001(3) 0.036(3)
F5 0.083(4) 0.086(4) 0.136(6) 0.071(4) 0.047(4) 0.037(3)
F6 0.079(3) 0.098(4) 0.090(4) 0.024(3) 0.030(3) 0.051(3)
O1 0.063(3) 0.059(3) 0.031(2) -0.004(2) 0.005(2) 0.020(3)
O4 0.141(6) 0.050(3) 0.036(3) -0.004(2) 0.004(3) 0.005(4)
N1 0.040(3) 0.040(3) 0.035(3) 0.004(2) 0.007(2) 0.010(2)
N2 0.051(3) 0.036(3) 0.036(3) 0.003(2) 0.013(2) 0.007(2)
N3 0.083(5) 0.076(5) 0.063(5) 0.008(4) 0.017(4) 0.041(4)
N4 0.128(7) 0.060(5) 0.042(4) -0.007(3) 0.007(4) -0.013(5)
C1 0.048(4) 0.047(4) 0.037(4) 0.002(3) 0.011(3) 0.007(3)
C2 0.052(4) 0.046(4) 0.042(4) -0.003(3) 0.012(3) 0.016(3)
C3 0.051(4) 0.053(4) 0.041(4) -0.001(3) 0.009(3) 0.014(3)
C4 0.045(4) 0.056(4) 0.036(4) 0.005(3) 0.004(3) 0.012(3)
C5 0.039(3) 0.048(4) 0.039(4) 0.005(3) 0.014(3) 0.002(3)
C6 0.046(4) 0.039(3) 0.037(3) 0.006(3) 0.013(3) 0.006(3)
C7 0.042(4) 0.053(4) 0.046(4) 0.011(3) 0.016(3) 0.013(3)
C8 0.053(4) 0.044(4) 0.057(4) 0.016(3) 0.023(3) 0.009(3)
C9 0.064(5) 0.039(4) 0.057(5) 0.005(3) 0.022(4) 0.012(3)
C10 0.059(4) 0.039(4) 0.052(4) 0.006(3) 0.022(3) 0.008(3)
C11 0.089(7) 0.077(6) 0.052(5) -0.009(5) -0.007(5) 0.039(6)
C12 0.064(5) 0.058(5) 0.067(5) 0.018(4) 0.023(4) 0.021(4)
C13 0.055(4) 0.042(4) 0.029(3) -0.003(3) 0.004(3) 0.000(3)
C14 0.046(4) 0.041(3) 0.032(3) -0.001(3) 0.008(3) 0.007(3)
C15 0.046(3) 0.038(3) 0.029(3) 0.005(3) 0.007(3) -0.002(3)
C16 0.042(3) 0.049(4) 0.032(3) 0.005(3) 0.004(3) 0.004(3)
C17 0.046(4) 0.043(3) 0.028(3) -0.002(3) 0.009(3) -0.003(3)
C18 0.051(4) 0.041(3) 0.034(3) 0.001(3) 0.012(3) 0.008(3)
C19 0.062(4) 0.053(4) 0.030(3) 0.003(3) 0.003(3) 0.016(3)
C20 0.062(4) 0.047(4) 0.025(3) -0.002(3) 0.007(3) 0.012(3)
C22 0.072(5) 0.060(5) 0.034(4) 0.002(3) 0.004(3) 0.022(4)
C23 0.057(4) 0.055(4) 0.036(4) 0.002(3) 0.008(3) 0.013(3)
C24 0.053(4) 0.052(4) 0.042(4) 0.002(3) 0.013(3) 0.007(3)
C25 0.053(4) 0.059(5) 0.052(4) 0.011(4) 0.012(3) 0.013(4)
C26 0.060(5) 0.069(5) 0.046(4) 0.017(4) 0.011(3) 0.020(4)
C27 0.062(5) 0.069(5) 0.038(4) 0.004(4) 0.004(3) 0.020(4)
C28 0.096(8) 0.077(7) 0.081(7) 0.003(5) 0.024(6) 0.042(6)
C30 0.108(8) 0.095(8) 0.079(7) 0.029(6) 0.029(6) 0.054(7)
C31 0.149(13) 0.127(12) 0.120(12) 0.046(9) 0.078(10) 0.057(10)
C39 0.057(4) 0.040(3) 0.040(4) 0.002(3) 0.013(3) 0.014(3)
C40 0.071(5) 0.051(4) 0.038(4) -0.001(3) 0.005(3) 0.015(4)
C41 0.065(5) 0.049(4) 0.040(4) -0.002(3) 0.010(3) 0.012(3)
C42 0.098(7) 0.064(5) 0.040(4) 0.006(4) 0.014(4) 0.015(5)
C43 0.098(7) 0.049(4) 0.037(4) 0.007(3) 0.008(4) 0.004(4)
C44 0.094(6) 0.049(4) 0.037(4) -0.003(3) 0.011(4) 0.002(4)
C45 0.094(6) 0.054(5) 0.034(4) 0.004(3) 0.002(4) 0.006(4)
C46 0.089(6) 0.045(4) 0.035(4) -0.002(3) 0.004(4) 0.012(4)
C48 0.084(6) 0.050(4) 0.034(4) -0.002(3) 0.008(4) 0.006(4)
C49 0.096(7) 0.056(5) 0.033(4) -0.002(3) 0.007(4) 0.006(4)
C50 0.103(7) 0.050(4) 0.041(4) -0.003(4) 0.008(4) 0.000(4)
C51 0.071(5) 0.066(5) 0.038(4) -0.002(4) 0.011(4) 0.001(4)
C52 0.064(5) 0.071(5) 0.032(4) 0.001(3) 0.006(3) 0.015(4)
C53 0.080(6) 0.055(4) 0.037(4) 0.000(3) 0.010(4) 0.015(4)
C56 0.076(6) 0.090(7) 0.039(4) -0.005(4) 0.000(4) -0.012(5)
C57 0.082(7) 0.097(8) 0.053(5) -0.002(5) 0.018(5) -0.002(6)
F1 0.120(15) 0.126(16) 0.064(11) -0.016(12) 0.002(10) 0.070(13)
F2 0.101(7) 0.089(6) 0.035(4) -0.001(4) 0.007(4) 0.038(6)
F3 0.105(7) 0.105(7) 0.058(5) -0.012(5) -0.014(5) -0.016(6)
O2 0.065(5) 0.081(6) 0.034(5) 0.010(4) 0.015(4) 0.041(5)
O3 0.114(11) 0.140(13) 0.054(8) 0.019(8) 0.031(8) 0.067(10)
O5 0.082(5) 0.077(5) 0.056(5) 0.007(4) 0.018(4) 0.007(4)
O6 0.099(9) 0.157(12) 0.109(10) 0.010(9) 0.023(8) -0.038(8)
C21 0.053(8) 0.061(8) 0.039(7) -0.001(6) 0.007(6) 0.014(7)
C29 0.115(9) 0.077(8) 0.102(9) 0.023(6) 0.040(7) 0.034(7)
C33 0.077(13) 0.069(13) 0.078(15) -0.008(8) 0.012(9) 0.026(8)
C34 0.116(18) 0.123(18) 0.129(18) 0.016(10) 0.011(10) 0.037(10)
C35 0.101(11) 0.107(11) 0.102(11) 0.005(8) 0.003(8) 0.040(9)
C36 0.077(10) 0.081(11) 0.034(8) -0.014(6) -0.005(6) 0.036(7)
C37 0.084(9) 0.077(9) 0.051(8) -0.008(7) -0.005(7) 0.038(7)
C32 0.057(7) 0.057(7) 0.050(7) -0.007(6) -0.005(6) 0.019(6)
C38 0.065(9) 0.085(9) 0.018(6) 0.019(5) 0.019(5) 0.044(7)
C47 0.063(6) 0.050(6) 0.039(5) 0.003(4) 0.011(5) 0.010(5)
C54 0.08(2) 0.068(19) 0.057(14) -0.025(12) 0.018(16) 0.018(14)
C55 0.101(15) 0.071(12) 0.054(10) 0.005(9) 0.010(10) 0.019(11)
C63 0.091(8) 0.063(7) 0.042(6) 0.008(5) -0.002(5) 0.003(6)
C62 0.108(10) 0.088(9) 0.059(7) 0.022(7) 0.011(7) -0.004(8)
C61 0.121(10) 0.088(9) 0.058(7) 0.013(7) -0.007(7) 0.049(8)
C60 0.118(9) 0.086(8) 0.061(7) 0.007(6) 0.005(6) 0.044(7)
C59 0.094(9) 0.084(8) 0.050(7) 0.000(6) 0.011(7) 0.028(8)
C58 0.084(8) 0.054(7) 0.031(6) 0.000(5) -0.001(5) 0.018(6)
C64 0.088(9) 0.094(9) 0.070(8) 0.013(7) 0.022(7) 0.010(7)
F1A 0.117(13) 0.096(12) 0.044(8) 0.005(8) 0.029(9) -0.021(10)
F2A 0.111(7) 0.074(5) 0.036(4) -0.010(4) 0.002(4) 0.053(5)
F3A 0.066(9) 0.090(11) 0.055(9) -0.006(8) -0.006(8) 0.025(9)
O2A 0.056(5) 0.064(6) 0.060(6) 0.003(5) 0.008(5) 0.011(5)
O3A 0.082(9) 0.075(9) 0.100(11) -0.026(8) -0.013(9) -0.007(7)
O5A 0.073(8) 0.068(8) 0.055(7) -0.004(6) 0.010(6) 0.029(7)
O6A 0.125(16) 0.091(13) 0.117(16) 0.007(12) 0.003(12) 0.055(13)
C0AA 0.062(10) 0.042(8) 0.033(7) -0.005(6) 0.004(7) 0.020(8)
C21A 0.059(8) 0.050(7) 0.031(7) 0.003(6) 0.004(6) 0.014(6)
C22A 0.042(6) 0.065(7) 0.033(6) 0.008(6) 0.005(5) 0.018(6)
C27A 0.074(9) 0.072(8) 0.062(8) -0.002(7) -0.005(7) 0.019(7)
C26A 0.16(3) 0.16(3) 0.15(3) 0.020(11) 0.029(11) 0.054(12)
C25A 0.105(11) 0.104(11) 0.089(10) 0.005(8) 0.023(8) 0.033(8)
C24A 0.087(10) 0.091(10) 0.065(9) 0.027(8) 0.023(7) 0.029(8)
C23A 0.14(2) 0.15(2) 0.13(2) 0.033(11) 0.025(11) 0.046(11)
C28A 0.086(13) 0.078(14) 0.084(12) -0.004(8) 0.009(8) 0.027(9)
C29A 0.060(13) 0.054(13) 0.065(13) -0.003(9) 0.023(9) 0.007(9)
C47A 0.051(9) 0.049(9) 0.036(8) 0.005(7) 0.007(7) 0.007(7)
C52A 0.072(10) 0.040(8) 0.027(8) 0.006(7) -0.004(7) 0.031(8)
C53A 0.058(9) 0.052(9) 0.025(7) 0.004(7) -0.005(7) 0.003(7)
C48A 0.065(11) 0.059(12) 0.050(11) 0.013(8) 0.009(8) 0.009(8)
C49A 0.056(11) 0.059(10) 0.040(10) -0.002(8) 0.004(8) 0.017(8)
C50A 0.084(12) 0.082(12) 0.071(11) 0.007(9) 0.007(9) 0.013(9)
C51A 0.073(11) 0.074(11) 0.055(10) 0.014(8) 0.012(8) -0.002(8)
C54A 0.073(12) 0.077(12) 0.066(12) 0.009(9) 0.013(9) 0.021(9)
C55A 0.052(13) 0.044(12) 0.085(15) -0.022(10) 0.002(10) 0.021(8)
N5 0.097(12) 0.136(14) 0.091(12) -0.019(11) 0.014(10) 0.064(11)
C65 0.057(11) 0.092(15) 0.101(18) 0.021(13) 0.010(11) 0.035(10)
C66 0.069(14) 0.21(4) 0.11(2) 0.08(2) 0.022(14) 0.039(18)

loop_
_atom_type_symbol
_atom_type_description
_atom_type_scat_dispersion_real
_atom_type_scat_dispersion_imag
_atom_type_scat_source
C C 0.0181 0.0091 'International Tables Vol C Tables 4.2.6.8 and 6.1.1.4'
H H 0.0000 0.0000 'International Tables Vol C Tables 4.2.6.8 and 6.1.1.4'
F F 0.0727 0.0534 'International Tables Vol C Tables 4.2.6.8 and 6.1.1.4'
N N 0.0311 0.0180 'International Tables Vol C Tables 4.2.6.8 and 6.1.1.4'
O O 0.0492 0.0322 'International Tables Vol C Tables 4.2.6.8 and 6.1.1.4'
Pt Pt -4.5932 6.9264 'International Tables Vol C Tables 4.2.6.8 and 6.1.1.4'

loop_
_geom_angle_atom_site_label_1
_geom_angle_atom_site_label_2
_geom_angle_atom_site_label_3
_geom_angle
_geom_angle_site_symmetry_1
_geom_angle_site_symmetry_3
_geom_angle_publ_flag
N1 Pt1 N2 79.0(2) . . ?
C13 Pt1 N1 93.9(2) . . ?
C13 Pt1 N2 172.7(2) . . ?
C39 Pt1 N1 175.1(3) . . ?
C39 Pt1 N2 96.2(3) . . ?
C39 Pt1 C13 90.9(3) . . ?
C18 O1 C23 118.3(5) . . ?
C49 O4 C44 118.3(7) . . ?
C1 N1 Pt1 125.8(5) . . ?
C1 N1 C5 118.8(6) . . ?
C5 N1 Pt1 115.4(4) . . ?
C6 N2 Pt1 114.5(5) . . ?
C10 N2 Pt1 125.5(5) . . ?
C10 N2 C6 119.9(6) . . ?
C25 N3 C28 119.4(8) . . ?
C25 N3 C30 120.9(8) . . ?
C28 N3 C30 118.2(8) . . ?
C51 N4 C56 122.1(9) . . ?
C51 N4 C54 115.5(12) . . ?
C51 N4 C0AA 121.7(9) . . ?
C56 N4 C54 117.5(11) . . ?
C0AA N4 C56 115.4(9) . . ?
N1 C1 C2 122.5(7) . . ?
C1 C2 C3 118.8(7) . . ?
C2 C3 C11 119.9(7) . . ?
C4 C3 C2 119.6(7) . . ?
C4 C3 C11 120.4(7) . . ?
C3 C4 C5 119.8(7) . . ?
N1 C5 C4 120.4(7) . . ?
N1 C5 C6 114.5(6) . . ?
C4 C5 C6 125.0(7) . . ?
N2 C6 C5 116.2(6) . . ?
N2 C6 C7 120.8(6) . . ?
C7 C6 C5 122.9(6) . . ?
C6 C7 C8 118.4(7) . . ?
C7 C8 C12 118.3(7) . . ?
C9 C8 C7 119.8(7) . . ?
C9 C8 C12 121.8(7) . . ?
C8 C9 C10 119.2(7) . . ?
N2 C10 C9 121.8(7) . . ?
F1 C11 C3 110.1(12) . . ?
F1 C11 F3 128.2(17) . . ?
F2 C11 C3 113.4(9) . . ?
F2 C11 F1 95.9(17) . . ?
F2 C11 F3 102.3(10) . . ?
F3 C11 C3 106.1(9) . . ?
F1A C11 C3 106.8(10) . . ?
F2A C11 C3 114.5(8) . . ?
F2A C11 F1A 91.0(14) . . ?
F3A C11 C3 120.4(11) . . ?
F3A C11 F1A 101.6(18) . . ?
F3A C11 F2A 116.2(12) . . ?
F4 C12 F5 106.9(8) . . ?
F4 C12 F6 106.0(7) . . ?
F4 C12 C8 114.3(7) . . ?
F5 C12 F6 106.0(7) . . ?
F5 C12 C8 110.8(7) . . ?
F6 C12 C8 112.3(7) . . ?
C14 C13 Pt1 170.1(6) . . ?
C13 C14 C15 172.2(7) . . ?
C14 C15 C16 120.7(6) . . ?
C20 C15 C14 124.2(6) . . ?
C20 C15 C16 115.1(7) . . ?
C17 C16 C15 122.7(6) . . ?
C16 C17 C18 119.2(6) . . ?
O1 C18 C17 115.0(6) . . ?
O1 C18 C19 123.8(6) . . ?
C17 C18 C19 121.2(7) . . ?
C18 C19 C21 120.4(9) . . ?
C18 C19 C21A 118.9(9) . . ?
C20 C19 C18 117.6(6) . . ?
C20 C19 C21 120.4(9) . . ?
C20 C19 C21A 121.9(9) . . ?
C19 C20 C15 124.0(6) . . ?
C23 C22 C27 115.5(8) . . ?
C23 C22 C21 121.1(9) . . ?
C23 C22 C21A 121.7(9) . . ?
C27 C22 C21 121.5(9) . . ?
C27 C22 C21A 121.2(9) . . ?
O1 C23 C22 122.6(7) . . ?
O1 C23 C24 114.3(6) . . ?
C24 C23 C22 123.0(7) . . ?
C23 C24 C25 119.9(7) . . ?
N3 C25 C24 120.7(8) . . ?
N3 C25 C26 121.3(8) . . ?
C26 C25 C24 117.9(7) . . ?
C27 C26 C25 120.4(7) . . ?
C26 C27 C22 123.2(8) . . ?
C29 C28 N3 112.5(12) . . ?
C29A C28 N3 123.1(18) . . ?
N3 C30 C31 114.2(11) . . ?
C40 C39 Pt1 175.8(7) . . ?
C39 C40 C41 172.8(9) . . ?
C42 C41 C40 119.4(7) . . ?
C46 C41 C40 122.3(7) . . ?
C46 C41 C42 118.2(7) . . ?
C43 C42 C41 121.0(8) . . ?
C42 C43 C44 119.5(8) . . ?
O4 C44 C43 115.5(7) . . ?
C45 C44 O4 122.5(7) . . ?
C45 C44 C43 122.0(7) . . ?
C44 C45 C46 117.9(7) . . ?
C44 C45 C47 119.3(8) . . ?
C44 C45 C47A 121.1(11) . . ?
C46 C45 C47 121.7(8) . . ?
C46 C45 C47A 116.0(11) . . ?
C41 C46 C45 121.4(8) . . ?
C49 C48 C47 117.5(8) . . ?
C49 C48 C47A 121.4(11) . . ?
C53 C48 C49 116.6(7) . . ?
C53 C48 C47 124.2(8) . . ?
C53 C48 C47A 117.7(11) . . ?
O4 C49 C48 123.3(7) . . ?
O4 C49 C50 115.6(8) . . ?
C48 C49 C50 121.1(8) . . ?
C51 C50 C49 121.9(9) . . ?
N4 C51 C50 121.7(9) . . ?
N4 C51 C52 121.4(8) . . ?
C50 C51 C52 116.9(8) . . ?
C53 C52 C51 121.0(8) . . ?
C52 C53 C48 122.6(8) . . ?
N4 C56 C57 114.5(10) . . ?
C38 O2 C21 105.0(13) . . ?
C64 O5 C47 112.3(14) . . ?
C19 C21 C22 108.2(12) . . ?
C19 C21 C32 104.7(14) . . ?
C22 C21 C32 108.1(13) . . ?
O2 C21 C19 112.4(14) . . ?
O2 C21 C22 116.4(15) . . ?
O2 C21 C32 106.4(13) . . ?
C34 C33 C32 120.0 . . ?
C33 C34 C35 120.0 . . ?
C36 C35 C34 120.0 . . ?
C35 C36 C37 120.0 . . ?
C36 C37 C32 120.0 . . ?
C36 C37 C38 133.2(11) . . ?
C32 C37 C38 106.8(11) . . ?
C33 C32 C21 134.8(12) . . ?
C37 C32 C21 105.1(12) . . ?
C37 C32 C33 120.0 . . ?
O2 C38 C37 116.4(12) . . ?
O3 C38 O2 113.6(18) . . ?
O3 C38 C37 130.0(19) . . ?
C45 C47 C48 109.2(9) . . ?
C45 C47 O5 110.8(10) . . ?
C48 C47 O5 111.7(9) . . ?
C58 C47 C45 112.5(10) . . ?
C58 C47 C48 110.1(10) . . ?
C58 C47 O5 102.3(10) . . ?
C55 C54 N4 108(2) . . ?
C62 C63 C58 120.0 . . ?
C62 C63 C64 128.2(11) . . ?
C58 C63 C64 111.7(11) . . ?
C61 C62 C63 120.0 . . ?
C62 C61 C60 120.0 . . ?
C61 C60 C59 120.0 . . ?
C58 C59 C60 120.0 . . ?
C63 C58 C47 107.7(9) . . ?
C59 C58 C47 132.3(9) . . ?
C59 C58 C63 120.0 . . ?
O5 C64 C63 105.9(15) . . ?
O6 C64 O5 123(2) . . ?
O6 C64 C63 131(2) . . ?
C28A O2A C21A 105.3(18) . . ?
C54A O5A C47A 113(2) . . ?
N4 C0AA C55A 103.8(17) . . ?
C19 C21A O2A 109.0(12) . . ?
C22 C21A C19 109.0(12) . . ?
C22 C21A O2A 109.0(14) . . ?
C22A C21A C19 114.7(15) . . ?
C22A C21A C22 115.2(13) . . ?
C22A C21A O2A 99.2(13) . . ?
C27A C22A C21A 112.4(13) . . ?
C27A C22A C23A 120.0 . . ?
C23A C22A C21A 127.5(13) . . ?
C22A C27A C26A 120.0 . . ?
C28A C27A C22A 106.2(18) . . ?
C28A C27A C26A 133.7(18) . . ?
C25A C26A C27A 120.0 . . ?
C24A C25A C26A 120.0 . . ?
C25A C24A C23A 120.0 . . ?
C24A C23A C22A 120.0 . . ?
O2A C28A O3A 120(3) . . ?
O2A C28A C27A 117(2) . . ?
O3A C28A C27A 124(3) . . ?
C48 C47A C45 103.6(15) . . ?
C48 C47A O5A 115.0(17) . . ?
O5A C47A C45 118.2(17) . . ?
C48A C47A C45 108.2(17) . . ?
C48A C47A C48 110.9(18) . . ?
C48A C47A O5A 100.8(18) . . ?
C53A C52A C51A 120.0 . . ?
C52A C53A C54A 130.7(18) . . ?
C48A C53A C52A 120.0 . . ?
C48A C53A C54A 109.2(18) . . ?
C53A C48A C47A 108.8(16) . . ?
C53A C48A C49A 120.0 . . ?
C49A C48A C47A 131.2(16) . . ?
C50A C49A C48A 120.0 . . ?
C49A C50A C51A 120.0 . . ?
C50A C51A C52A 120.0 . . ?
O5A C54A C53A 108(3) . . ?
O6A C54A O5A 128(4) . . ?
O6A C54A C53A 124(3) . . ?
N5 C65 C66 175(3) . . ?

loop_
_geom_bond_atom_site_label_1
_geom_bond_atom_site_label_2
_geom_bond_distance
_geom_bond_site_symmetry_2
_geom_bond_publ_flag
Pt1 N1 2.051(5) . ?
Pt1 N2 2.074(6) . ?
Pt1 C13 1.966(8) . ?
Pt1 C39 1.941(7) . ?
F4 C12 1.328(11) . ?
F5 C12 1.331(10) . ?
F6 C12 1.332(10) . ?
O1 C18 1.360(9) . ?
O1 C23 1.381(9) . ?
O4 C44 1.379(10) . ?
O4 C49 1.374(10) . ?
N1 C1 1.338(9) . ?
N1 C5 1.372(9) . ?
N2 C6 1.349(9) . ?
N2 C10 1.339(10) . ?
N3 C25 1.385(11) . ?
N3 C28 1.436(13) . ?
N3 C30 1.480(13) . ?
N4 C51 1.365(11) . ?
N4 C56 1.437(12) . ?
N4 C54 1.71(3) . ?
N4 C0AA 1.383(18) . ?
C1 C2 1.369(10) . ?
C2 C3 1.381(11) . ?
C3 C4 1.365(11) . ?
C3 C11 1.495(11) . ?
C4 C5 1.384(10) . ?
C5 C6 1.459(10) . ?
C6 C7 1.392(10) . ?
C7 C8 1.396(11) . ?
C8 C9 1.362(12) . ?
C8 C12 1.498(12) . ?
C9 C10 1.377(12) . ?
C11 F1 1.35(3) . ?
C11 F2 1.273(13) . ?
C11 F3 1.435(16) . ?
C11 F1A 1.47(2) . ?
C11 F2A 1.309(13) . ?
C11 F3A 1.224(19) . ?
C13 C14 1.207(11) . ?
C14 C15 1.400(10) . ?
C15 C16 1.418(10) . ?
C15 C20 1.397(10) . ?
C16 C17 1.373(10) . ?
C17 C18 1.383(10) . ?
C18 C19 1.396(10) . ?
C19 C20 1.383(11) . ?
C19 C21 1.52(2) . ?
C19 C21A 1.557(19) . ?
C22 C23 1.391(11) . ?
C22 C27 1.400(11) . ?
C22 C21 1.53(2) . ?
C22 C21A 1.47(2) . ?
C23 C24 1.385(11) . ?
C24 C25 1.406(11) . ?
C25 C26 1.400(12) . ?
C26 C27 1.368(12) . ?
C28 C29 1.375(19) . ?
C28 C29A 1.42(4) . ?
C30 C31 1.498(17) . ?
C39 C40 1.217(11) . ?
C40 C41 1.441(10) . ?
C41 C42 1.414(12) . ?
C41 C46 1.372(11) . ?
C42 C43 1.368(12) . ?
C43 C44 1.382(12) . ?
C44 C45 1.367(12) . ?
C45 C46 1.423(11) . ?
C45 C47 1.509(14) . ?
C45 C47A 1.59(2) . ?
C48 C49 1.382(12) . ?
C48 C53 1.380(11) . ?
C48 C47 1.521(14) . ?
C48 C47A 1.55(2) . ?
C49 C50 1.393(11) . ?
C50 C51 1.378(12) . ?
C51 C52 1.389(13) . ?
C52 C53 1.376(11) . ?
C56 C57 1.497(14) . ?
O2 C21 1.46(2) . ?
O2 C38 1.36(2) . ?
O3 C38 1.31(2) . ?
O5 C47 1.558(18) . ?
O5 C64 1.32(2) . ?
O6 C64 1.22(2) . ?
C21 C32 1.61(2) . ?
C33 C34 1.3900 . ?
C33 C32 1.3900 . ?
C34 C35 1.3900 . ?
C35 C36 1.3900 . ?
C36 C37 1.3900 . ?
C37 C32 1.3900 . ?
C37 C38 1.44(2) . ?
C47 C58 1.481(15) . ?
C54 C55 1.45(4) . ?
C63 C62 1.3900 . ?
C63 C58 1.3900 . ?
C63 C64 1.49(2) . ?
C62 C61 1.3900 . ?
C61 C60 1.3900 . ?
C60 C59 1.3900 . ?
C59 C58 1.3900 . ?
O2A C21A 1.61(2) . ?
O2A C28A 1.28(4) . ?
O3A C28A 1.29(3) . ?
O5A C47A 1.58(3) . ?
O5A C54A 1.27(4) . ?
O6A C54A 1.16(4) . ?
C0AA C55A 1.54(2) . ?
C21A C22A 1.42(2) . ?
C22A C27A 1.3900 . ?
C22A C23A 1.3900 . ?
C27A C26A 1.3900 . ?
C27A C28A 1.34(4) . ?
C26A C25A 1.3900 . ?
C25A C24A 1.3900 . ?
C24A C23A 1.3900 . ?
C47A C48A 1.51(3) . ?
C52A C53A 1.3900 . ?
C52A C51A 1.3900 . ?
C53A C48A 1.3900 . ?
C53A C54A 1.54(4) . ?
C48A C49A 1.3900 . ?
C49A C50A 1.3900 . ?
C50A C51A 1.3900 . ?
N5 C65 1.10(3) . ?
C65 C66 1.42(4) . ?
